data_7036243
loop_
_publ_author_name
'Taylor, Laurence J.'
'Surgenor, Brian A.'
'Wawrzyniak, Piotr'
'Ray, Matthew J.'
'Cordes, David B.'
'Slawin, Alexandra M. Z.'
'Kilian, Petr'

_publ_section_title
;
 Spontaneous dehydrocoupling in peri-substituted phosphine-borane adducts.
;
_journal_issue 5
_journal_name_full 'Dalton transactions (Cambridge, England : 2003)'
_journal_page_first 1976
_journal_page_last 1986
_journal_paper_doi 10.1039/c5dt02539g
_journal_volume 45
_journal_year 2016
_chemical_formula_moiety 'C28 H38 B2 Fe P2'
_chemical_formula_sum 'C28 H38 B2 Fe P2'
_chemical_formula_weight 514.02
_space_group_IT_number 14
_symmetry_cell_setting monoclinic
_symmetry_Int_Tables_number 14
_symmetry_space_group_name_Hall '-P 2ybc'
_symmetry_space_group_name_H-M 'P 1 21/c 1'
_atom_sites_solution_hydrogens geom
_atom_sites_solution_primary direct
_atom_sites_solution_secondary difmap
_audit_creation_date 2015-08-03
_audit_creation_method 'by CrystalStructure 4.1'
_audit_update_record
;
2015-08-18 deposited with the CCDC.
2015-08-21 downloaded from the CCDC.
;
_cell_angle_alpha 90.0000
_cell_angle_beta 94.825(6)
_cell_angle_gamma 90.0000
_cell_formula_units_Z 4
_cell_length_a 15.806(5)
_cell_length_b 13.022(4)
_cell_length_c 12.835(4)
_cell_measurement_reflns_used 5987
_cell_measurement_temperature 93
_cell_measurement_theta_max 27.50
_cell_measurement_theta_min 2.00
_cell_volume 2632.4(14)
_computing_cell_refinement 'CrystalClear-SM Expert 2.1 b32'
_computing_data_collection 'CrystalClear-SM Expert 2.1 b32 (Rigaku, 2014)'
_computing_data_reduction 'CrystalClear-SM Expert 2.1 b32'
_computing_molecular_graphics 'CrystalStructure 4.1'
_computing_publication_material 'CrystalStructure 4.1 (Rigaku, 2014)'
_computing_structure_refinement 'SHELXL-2013 (Sheldrick, 2013)'
_computing_structure_solution 'DIRDIF99-PATTY (Gould, et al., 1999)'
_diffrn_ambient_temperature 93
_diffrn_detector_area_resol_mean 5.814
_diffrn_measured_fraction_theta_full 0.996
_diffrn_measured_fraction_theta_max 0.995
_diffrn_measurement_device_type 'Rigaku XtaLAB P200'
_diffrn_measurement_method \w
_diffrn_radiation_type 'Mo K\a'
_diffrn_radiation_wavelength 0.71075
_diffrn_reflns_av_R_equivalents 0.0855
_diffrn_reflns_laue_measured_fraction_full 0.996
_diffrn_reflns_laue_measured_fraction_max 0.995
_diffrn_reflns_limit_h_max 18
_diffrn_reflns_limit_h_min -18
_diffrn_reflns_limit_k_max 15
_diffrn_reflns_limit_k_min -15
_diffrn_reflns_limit_l_max 15
_diffrn_reflns_limit_l_min -15
_diffrn_reflns_number 27526
_diffrn_reflns_point_group_measured_fraction_full 0.996
_diffrn_reflns_point_group_measured_fraction_max 0.995
_diffrn_reflns_theta_full 25.000
_diffrn_reflns_theta_max 25.308
_diffrn_reflns_theta_min 2.512
_diffrn_standards_number 0
_exptl_absorpt_coefficient_mu 0.709
_exptl_absorpt_correction_T_max 0.993
_exptl_absorpt_correction_T_min 0.717
_exptl_absorpt_correction_type multi-scan
_exptl_absorpt_process_details 'REQAB (Rigaku, 1998)'
_exptl_crystal_colour yellow
_exptl_crystal_density_diffrn 1.297
_exptl_crystal_density_method 'not measured'
_exptl_crystal_description platelet
_exptl_crystal_F_000 1088.00
_exptl_crystal_size_max 0.100
_exptl_crystal_size_mid 0.100
_exptl_crystal_size_min 0.010
_refine_diff_density_max 1.90
_refine_diff_density_min -1.19
_refine_ls_extinction_method none
_refine_ls_goodness_of_fit_ref 1.018
_refine_ls_hydrogen_treatment mixed
_refine_ls_number_parameters 308
_refine_ls_number_reflns 4765
_refine_ls_number_restraints 1
_refine_ls_R_factor_all 0.0623
_refine_ls_R_factor_gt 0.0513
_refine_ls_shift/su_max 0.001
_refine_ls_structure_factor_coef Fsqd
_refine_ls_weighting_details 'w = 1/[\s^2^(Fo^2^)+(0.1025P)^2^+1.2908P] where P=(Fo^2^+2Fc^2^)/3'
_refine_ls_weighting_scheme calc
_refine_ls_wR_factor_gt 0.1474
_refine_ls_wR_factor_ref 0.1533
_reflns_number_gt 3897
_reflns_number_total 4765
_reflns_threshold_expression F^2^>2.0\s(F^2^)
_cod_data_source_file c5dt02539g1.cif
_cod_data_source_block 4b
_cod_depositor_comments 'Adding full bibliography for 7036242--7036246.cif.'
_cod_database_code 7036243
_shelxl_res_file
;
TITL LTPK15
CELL  0.71075 15.80600 13.02200 12.83500 90.000 94.825 90.000
ZERR  4 0.00500 0.00400 0.00400 0.000 0.006 0.000
LATT 1
SYMM    -X, .50+Y, .50-Z
SFAC C H B FE P
UNIT 112 152 8 4 8
L.S. 20
FMAP 2
PLAN -5
WPDB -2
OMIT 2 0 0
OMIT 0 1 1
OMIT 1 1 0
HTAB
LIST 4
TEMP -180.0
ACTA 50
SIZE 0.100 0.100 0.010
DFIX 1.2000 0.0050 P1 H1
WGHT    0.102500    1.290800
FVAR       0.20087
FE1   4    0.777376    0.513332    0.394576    11.00000    0.02070    0.01477 =
         0.01230   -0.00161    0.00062   -0.00120
P1    5    0.813328    0.495776    0.653365    11.00000    0.02204    0.01665 =
         0.01197    0.00056    0.00071   -0.00296
P9    5    0.659979    0.566734    0.823669    11.00000    0.02802    0.03624 =
         0.01588    0.00100    0.00194   -0.01145
C1    1    0.869186    0.570708    0.756912    11.00000    0.02365    0.01208 =
         0.01296    0.00008   -0.00014    0.00147
C2    1    0.950461    0.599648    0.734711    11.00000    0.02699    0.01249 =
         0.01473    0.00051    0.00329    0.00007
AFIX  43
H2    2    0.964138    0.595511    0.664162    11.00000   -1.20000
AFIX   0
C3    1    1.013812    0.634713    0.810178    11.00000    0.02497    0.01458 =
         0.02024    0.00212    0.00122   -0.00374
AFIX  43
H3    2    1.067591    0.656615    0.790657    11.00000   -1.20000
AFIX   0
C4    1    0.995564    0.636205    0.911628    11.00000    0.02527    0.00983 =
         0.01981    0.00020    0.00058   -0.00140
C5    1    0.912250    0.609180    0.936741    11.00000    0.02608    0.00982 =
         0.01572    0.00037    0.00188    0.00154
C6    1    0.905544    0.616475    1.045253    11.00000    0.03001    0.01198 =
         0.01447    0.00046    0.00007    0.00372
C7    1    0.828689    0.597148    1.082706    11.00000    0.03324    0.02905 =
         0.01085    0.00036    0.00322    0.00512
AFIX  43
H7    2    0.822647    0.597927    1.155720    11.00000   -1.20000
AFIX   0
C8    1    0.758986    0.576151    1.011010    11.00000    0.02530    0.02526 =
         0.01691    0.00137    0.00537   -0.00119
AFIX  43
H8    2    0.705605    0.564886    1.037992    11.00000   -1.20000
AFIX   0
C9    1    0.762321    0.570645    0.903704    11.00000    0.02694    0.01695 =
         0.01733    0.00008    0.00287   -0.00311
C10   1    0.844896    0.581732    0.862043    11.00000    0.02530    0.00954 =
         0.01448    0.00153    0.00194   -0.00097
C11   1    1.048443    0.664314    1.010629    11.00000    0.02898    0.01698 =
         0.01439    0.00037   -0.00148   -0.00305
AFIX  23
H11A  2    1.066478    0.737051    1.008785    11.00000   -1.20000
H11B  2    1.099629    0.620378    1.020090    11.00000   -1.20000
AFIX   0
C12   1    0.990108    0.646324    1.100078    11.00000    0.03116    0.01828 =
         0.01430   -0.00136   -0.00250    0.00347
AFIX  23
H12A  2    1.012688    0.590672    1.147067    11.00000   -1.20000
H12B  2    0.984879    0.709681    1.141683    11.00000   -1.20000
AFIX   0
C13   1    0.842959    0.546675    0.532323    11.00000    0.01939    0.01804 =
         0.01319   -0.00126   -0.00039   -0.00353
C14   1    0.897464    0.498979    0.462851    11.00000    0.02019    0.02007 =
         0.01580   -0.00075    0.00129    0.00026
AFIX  43
H14   2    0.927533    0.436370    0.475023    11.00000   -1.20000
AFIX   0
C15   1    0.898594    0.561932    0.372445    11.00000    0.02213    0.02351 =
         0.01467   -0.00024    0.00207   -0.00407
AFIX  43
H15   2    0.929748    0.548824    0.313704    11.00000   -1.20000
AFIX   0
C16   1    0.845154    0.647647    0.385215    11.00000    0.02868    0.01821 =
         0.01394    0.00201   -0.00105   -0.00296
AFIX  43
H16   2    0.834266    0.701685    0.336190    11.00000   -1.20000
AFIX   0
C17   1    0.810751    0.639338    0.483055    11.00000    0.02688    0.01307 =
         0.01596   -0.00257    0.00156   -0.00216
AFIX  43
H17   2    0.773015    0.686679    0.511196    11.00000   -1.20000
AFIX   0
C18   1    0.683389    0.411250    0.424181    11.00000    0.02612    0.02432 =
         0.01958   -0.00332    0.00354   -0.00815
AFIX  43
H18   2    0.674249    0.381284    0.489779    11.00000   -1.20000
AFIX   0
C19   1    0.735011    0.370044    0.348440    11.00000    0.03077    0.01748 =
         0.02691   -0.00723    0.00299   -0.00652
AFIX  43
H19   2    0.766751    0.308084    0.354859    11.00000   -1.20000
AFIX   0
C20   1    0.730547    0.438191    0.261554    11.00000    0.03321    0.03301 =
         0.01502   -0.00912    0.00062   -0.01367
AFIX  43
H20   2    0.758216    0.429160    0.199292    11.00000   -1.20000
AFIX   0
C21   1    0.677843    0.521655    0.283837    11.00000    0.02820    0.02839 =
         0.02465    0.00482   -0.00611   -0.00437
AFIX  43
H21   2    0.664549    0.578936    0.239624    11.00000   -1.20000
AFIX   0
C22   1    0.648097    0.504837    0.384343    11.00000    0.02154    0.02614 =
         0.02895   -0.00679   -0.00283   -0.00208
AFIX  43
H22   2    0.611143    0.548640    0.418555    11.00000   -1.20000
AFIX   0
C23   1    0.576739    0.606993    0.907390    11.00000    0.03000    0.02665 =
         0.03380    0.00021   -0.00653   -0.00144
AFIX  13
H23   2    0.578788    0.559480    0.968760    11.00000   -1.20000
AFIX   0
C24   1    0.586969    0.716923    0.949316    11.00000    0.03559    0.03520 =
         0.04276   -0.00532    0.00603   -0.00100
AFIX 137
H24A  2    0.537562    0.735140    0.986771    11.00000   -1.20000
H24B  2    0.591351    0.764477    0.890835    11.00000   -1.20000
H24C  2    0.638535    0.721425    0.997143    11.00000   -1.20000
AFIX   0
C25   1    0.489504    0.593773    0.845363    11.00000    0.03241    0.03797 =
         0.04291   -0.00180   -0.00567   -0.00399
AFIX 137
H25A  2    0.476573    0.520469    0.837170    11.00000   -1.20000
H25B  2    0.490861    0.625465    0.776271    11.00000   -1.20000
H25C  2    0.445660    0.626987    0.883246    11.00000   -1.20000
AFIX   0
C26   1    0.642877    0.428712    0.797410    11.00000    0.03219    0.02635 =
         0.03847   -0.01148    0.01367   -0.00404
AFIX  13
H26   2    0.699167    0.400844    0.780891    11.00000   -1.20000
AFIX   0
C27   1    0.581042    0.405043    0.701135    11.00000    0.04182    0.03767 =
         0.04148   -0.01127    0.00774   -0.00726
AFIX 137
H27A  2    0.522676    0.418019    0.718045    11.00000   -1.20000
H27B  2    0.586845    0.332875    0.681291    11.00000   -1.20000
H27C  2    0.594275    0.449182    0.642833    11.00000   -1.20000
AFIX   0
C28   1    0.619405    0.370189    0.895652    11.00000    0.04147    0.02090 =
         0.06402    0.00357    0.01193    0.00260
AFIX 137
H28A  2    0.659453    0.388453    0.955221    11.00000   -1.20000
H28B  2    0.622167    0.296095    0.883003    11.00000   -1.20000
H28C  2    0.561707    0.388898    0.911047    11.00000   -1.20000
AFIX   0
B1    3    0.840291    0.352236    0.672957    11.00000    0.03190    0.01820 =
         0.02076    0.00132    0.00233   -0.00074
AFIX 137
H1A   2    0.899482    0.340317    0.658888    11.00000   -1.20000
H1B   2    0.802777    0.311006    0.624788    11.00000   -1.20000
H1C   2    0.832314    0.332458    0.745147    11.00000   -1.20000
AFIX   0
B9    3    0.652457    0.665634    0.706093    11.00000    0.03652    0.02967 =
         0.02722    0.00552    0.00249    0.00016
AFIX 137
H9A   2    0.709028    0.693248    0.696921    11.00000   -1.20000
H9B   2    0.614240    0.721938    0.721302    11.00000   -1.20000
H9C   2    0.630380    0.630670    0.641858    11.00000   -1.20000
AFIX   0
H1    2    0.740182    0.520094    0.655460    11.00000    0.03998
HKLF 4
 
REM  LTPK15
REM R1 =  0.0513 for    3897 Fo > 4sig(Fo)  and  0.0623 for all    4765 data
REM    308 parameters refined using      1 restraints
 
END  
     
WGHT      0.0764      2.9871 

REM No hydrogen bonds found for HTAB generation

REM Highest difference peak  1.903,  deepest hole -1.186,  1-sigma level  0.091
Q1    1   0.6818  0.5073  0.8251  11.00000  0.05    1.90
Q2    1   0.6125  0.7207  0.8657  11.00000  0.05    0.94
Q3    1   0.6025  0.3402  0.7527  11.00000  0.05    0.80
Q4    1   0.6966  0.5686  0.6810  11.00000  0.05    0.77
Q5    1   0.5973  0.6186  0.8480  11.00000  0.05    0.69
;

loop_
_symmetry_equiv_pos_site_id
_symmetry_equiv_pos_as_xyz
1 +X,+Y,+Z
2 -X,1/2+Y,1/2-Z
3 -X,-Y,-Z
4 +X,1/2-Y,1/2+Z

loop_
_atom_site_label
_atom_site_type_symbol
_atom_site_fract_x
_atom_site_fract_y
_atom_site_fract_z
_atom_site_U_iso_or_equiv
_atom_site_adp_type
_atom_site_occupancy
_atom_site_site_symmetry_multiplicity
_atom_site_calc_flag
_atom_site_refinement_flags
Fe1 Fe 0.77738(3) 0.51333(3) 0.39458(3) 0.01597(17) Uani 1 4 d .
P1 P 0.81333(5) 0.49578(6) 0.65337(6) 0.0169(2) Uani 1 4 d .
P9 P 0.65998(6) 0.56673(7) 0.82367(7) 0.0267(2) Uani 1 4 d .
C1 C 0.86919(19) 0.5707(2) 0.7569(2) 0.0163(6) Uani 1 4 d .
C2 C 0.9505(2) 0.5997(2) 0.7347(3) 0.0180(6) Uani 1 4 d .
C3 C 1.0138(2) 0.6347(2) 0.8102(3) 0.0200(7) Uani 1 4 d .
C4 C 0.9956(2) 0.6362(2) 0.9116(3) 0.0184(6) Uani 1 4 d .
C5 C 0.9123(2) 0.6092(2) 0.9367(2) 0.0172(6) Uani 1 4 d .
C6 C 0.9055(2) 0.6165(2) 1.0453(2) 0.0189(7) Uani 1 4 d .
C7 C 0.8287(2) 0.5971(3) 1.0827(3) 0.0243(7) Uani 1 4 d .
C8 C 0.7590(2) 0.5762(3) 1.0110(3) 0.0223(7) Uani 1 4 d .
C9 C 0.7623(2) 0.5706(2) 0.9037(3) 0.0204(7) Uani 1 4 d .
C10 C 0.84490(19) 0.5817(2) 0.8620(2) 0.0164(6) Uani 1 4 d .
C11 C 1.0484(2) 0.6643(2) 1.0106(2) 0.0203(7) Uani 1 4 d .
C12 C 0.9901(2) 0.6463(3) 1.1001(3) 0.0215(7) Uani 1 4 d .
C13 C 0.84296(19) 0.5467(2) 0.5323(2) 0.0170(6) Uani 1 4 d .
C14 C 0.8975(2) 0.4990(2) 0.4628(3) 0.0187(7) Uani 1 4 d .
C15 C 0.8986(2) 0.5619(2) 0.3725(3) 0.0201(7) Uani 1 4 d .
C16 C 0.8451(2) 0.6476(2) 0.3852(2) 0.0204(7) Uani 1 4 d .
C17 C 0.8107(2) 0.6393(2) 0.4830(2) 0.0187(6) Uani 1 4 d .
C18 C 0.6834(2) 0.4113(3) 0.4242(3) 0.0232(7) Uani 1 4 d .
C19 C 0.7350(2) 0.3700(3) 0.3484(3) 0.0250(7) Uani 1 4 d .
C20 C 0.7306(2) 0.4382(3) 0.2616(3) 0.0272(8) Uani 1 4 d .
C21 C 0.6778(2) 0.5217(3) 0.2838(3) 0.0276(8) Uani 1 4 d .
C22 C 0.6481(2) 0.5048(3) 0.3843(3) 0.0258(8) Uani 1 4 d .
C23 C 0.5767(2) 0.6070(3) 0.9074(3) 0.0307(8) Uani 1 4 d .
C24 C 0.5870(2) 0.7169(3) 0.9493(3) 0.0377(9) Uani 1 4 d .
C25 C 0.4895(2) 0.5938(3) 0.8454(3) 0.0383(9) Uani 1 4 d .
C26 C 0.6429(2) 0.4287(3) 0.7974(3) 0.0317(8) Uani 1 4 d .
C27 C 0.5810(3) 0.4050(3) 0.7011(3) 0.0401(10) Uani 1 4 d .
C28 C 0.6194(3) 0.3702(3) 0.8956(4) 0.0417(10) Uani 1 4 d .
B1 B 0.8403(3) 0.3522(3) 0.6730(3) 0.0236(8) Uani 1 4 d .
B9 B 0.6525(3) 0.6656(3) 0.7061(3) 0.0311(9) Uani 1 4 d .
H1A H 0.89948 0.34032 0.65889 0.0283 Uiso 1 4 calc R
H1B H 0.80278 0.31101 0.62479 0.0283 Uiso 1 4 calc R
H1C H 0.83231 0.33246 0.74515 0.0283 Uiso 1 4 calc R
H2 H 0.96414 0.59551 0.66416 0.0216 Uiso 1 4 calc R
H3 H 1.06759 0.65662 0.79066 0.0240 Uiso 1 4 calc R
H1 H 0.7402(8) 0.520(3) 0.655(3) 0.040(12) Uiso 1 4 d .
H7 H 0.82265 0.59793 1.15572 0.0292 Uiso 1 4 calc R
H8 H 0.70561 0.56489 1.03799 0.0267 Uiso 1 4 calc R
H9A H 0.70903 0.69325 0.69692 0.0374 Uiso 1 4 calc R
H9B H 0.61424 0.72194 0.7213 0.0374 Uiso 1 4 calc R
H9C H 0.63038 0.63067 0.64186 0.0374 Uiso 1 4 calc R
H11A H 1.06648 0.73705 1.00879 0.0244 Uiso 1 4 calc R
H11B H 1.09963 0.62038 1.02009 0.0244 Uiso 1 4 calc R
H12A H 1.01269 0.59067 1.14707 0.0258 Uiso 1 4 calc R
H12B H 0.98488 0.70968 1.14168 0.0258 Uiso 1 4 calc R
H14 H 0.92753 0.43637 0.47502 0.0224 Uiso 1 4 calc R
H15 H 0.92975 0.54882 0.3137 0.0241 Uiso 1 4 calc R
H16 H 0.83427 0.70168 0.33619 0.0245 Uiso 1 4 calc R
H17 H 0.77302 0.68668 0.5112 0.0224 Uiso 1 4 calc R
H18 H 0.67425 0.38128 0.48978 0.0279 Uiso 1 4 calc R
H19 H 0.76675 0.30808 0.35486 0.0300 Uiso 1 4 calc R
H20 H 0.75822 0.42916 0.19929 0.0326 Uiso 1 4 calc R
H23 H 0.57879 0.55948 0.96876 0.0368 Uiso 1 4 calc R
H24A H 0.53756 0.73514 0.98677 0.0452 Uiso 1 4 calc R
H24B H 0.59135 0.76448 0.89084 0.0452 Uiso 1 4 calc R
H24C H 0.63854 0.72143 0.99714 0.0452 Uiso 1 4 calc R
H25A H 0.47657 0.52047 0.83717 0.0459 Uiso 1 4 calc R
H25B H 0.49086 0.62547 0.77627 0.0459 Uiso 1 4 calc R
H25C H 0.44566 0.62699 0.88325 0.0459 Uiso 1 4 calc R
H26 H 0.69917 0.40084 0.78089 0.0381 Uiso 1 4 calc R
H27A H 0.52268 0.41802 0.71805 0.0481 Uiso 1 4 calc R
H27B H 0.58685 0.33287 0.68129 0.0481 Uiso 1 4 calc R
H27C H 0.59427 0.44918 0.64283 0.0481 Uiso 1 4 calc R
H28A H 0.65945 0.38845 0.95522 0.0500 Uiso 1 4 calc R
H28B H 0.62217 0.29609 0.883 0.0500 Uiso 1 4 calc R
H28C H 0.56171 0.3889 0.91105 0.0500 Uiso 1 4 calc R
H21 H 0.66455 0.57894 0.23962 0.0331 Uiso 1 4 calc R
H22 H 0.61114 0.54864 0.41855 0.0310 Uiso 1 4 calc R

loop_
_atom_site_aniso_label
_atom_site_aniso_U_11
_atom_site_aniso_U_22
_atom_site_aniso_U_33
_atom_site_aniso_U_12
_atom_site_aniso_U_13
_atom_site_aniso_U_23
Fe1 0.0207(3) 0.0148(3) 0.0123(3) -0.00120(16) 0.00062(18) -0.00161(17)
P1 0.0220(4) 0.0167(4) 0.0120(4) -0.0030(3) 0.0007(3) 0.0006(3)
P9 0.0280(5) 0.0362(5) 0.0159(5) -0.0115(4) 0.0019(4) 0.0010(4)
C1 0.0237(16) 0.0121(14) 0.0130(16) 0.0015(11) -0.0001(12) 0.0001(12)
C2 0.0270(16) 0.0125(14) 0.0147(16) 0.0001(12) 0.0033(12) 0.0005(12)
C3 0.0250(16) 0.0146(15) 0.0202(17) -0.0037(12) 0.0012(13) 0.0021(13)
C4 0.0253(16) 0.0098(14) 0.0198(17) -0.0014(11) 0.0006(13) 0.0002(12)
C5 0.0261(16) 0.0098(13) 0.0157(16) 0.0015(12) 0.0019(12) 0.0004(12)
C6 0.0300(17) 0.0120(14) 0.0145(16) 0.0037(12) 0.0001(13) 0.0005(12)
C7 0.0332(18) 0.0290(18) 0.0109(16) 0.0051(14) 0.0032(13) 0.0004(13)
C8 0.0253(17) 0.0253(17) 0.0169(17) -0.0012(13) 0.0054(13) 0.0014(13)
C9 0.0269(17) 0.0170(15) 0.0173(17) -0.0031(12) 0.0029(13) 0.0001(12)
C10 0.0253(16) 0.0095(14) 0.0145(16) -0.0010(11) 0.0019(12) 0.0015(11)
C11 0.0290(17) 0.0170(15) 0.0144(16) -0.0031(12) -0.0015(13) 0.0004(12)
C12 0.0312(18) 0.0183(15) 0.0143(17) 0.0035(13) -0.0025(13) -0.0014(13)
C13 0.0194(15) 0.0180(15) 0.0132(16) -0.0035(12) -0.0004(12) -0.0013(12)
C14 0.0202(16) 0.0201(16) 0.0158(17) 0.0003(12) 0.0013(13) -0.0008(12)
C15 0.0221(16) 0.0235(16) 0.0147(16) -0.0041(13) 0.0021(12) -0.0002(13)
C16 0.0287(17) 0.0182(15) 0.0139(16) -0.0030(12) -0.0010(13) 0.0020(12)
C17 0.0269(16) 0.0131(14) 0.0160(16) -0.0022(12) 0.0016(13) -0.0026(12)
C18 0.0261(17) 0.0243(17) 0.0196(18) -0.0081(13) 0.0035(13) -0.0033(13)
C19 0.0308(18) 0.0175(16) 0.0269(19) -0.0065(13) 0.0030(14) -0.0072(14)
C20 0.0332(19) 0.0330(19) 0.0150(17) -0.0137(15) 0.0006(14) -0.0091(14)
C21 0.0282(18) 0.0284(18) 0.025(2) -0.0044(14) -0.0061(15) 0.0048(15)
C22 0.0215(17) 0.0261(18) 0.029(2) -0.0021(13) -0.0028(14) -0.0068(14)
C23 0.0300(19) 0.0267(18) 0.034(2) -0.0014(14) -0.0065(15) 0.0002(15)
C24 0.036(2) 0.035(2) 0.043(2) -0.0010(16) 0.0060(17) -0.0053(18)
C25 0.032(2) 0.038(2) 0.043(2) -0.0040(16) -0.0057(17) -0.0018(18)
C26 0.0322(19) 0.0263(18) 0.038(2) -0.0040(15) 0.0137(16) -0.0115(16)
C27 0.042(2) 0.038(2) 0.041(2) -0.0073(18) 0.0077(18) -0.0113(19)
C28 0.041(2) 0.0209(18) 0.064(3) 0.0026(16) 0.012(2) 0.0036(19)
B1 0.032(2) 0.0182(18) 0.021(2) -0.0007(15) 0.0023(15) 0.0013(15)
B9 0.037(2) 0.030(2) 0.027(2) 0.0002(17) 0.0025(17) 0.0055(17)

loop_
_atom_type_symbol
_atom_type_description
_atom_type_scat_dispersion_real
_atom_type_scat_dispersion_imag
_atom_type_scat_source
C C 0.0033 0.0016
;
International Tables for Crystallography
(Vol. C, Tables 4.2.6.8 and 6.1.1.4)
;
H H 0.0000 0.0000
;
International Tables for Crystallography
(Vol. C, Table 6.1.1.4)
;
B B 0.0013 0.0007
;
International Tables for Crystallography
(Vol. C, Tables 4.2.6.8 and 6.1.1.4)
;
Fe Fe 0.3463 0.8444
;
International Tables for Crystallography
(Vol. C, Tables 4.2.6.8 and 6.1.1.4)
;
P P 0.1023 0.0942
;
International Tables for Crystallography
(Vol. C, Tables 4.2.6.8 and 6.1.1.4)
;

loop_
_geom_angle_atom_site_label_1
_geom_angle_atom_site_label_2
_geom_angle_atom_site_label_3
_geom_angle
_geom_angle_publ_flag
C13 Fe1 C14 41.42(13) yes
C13 Fe1 C15 68.89(13) yes
C13 Fe1 C16 68.74(12) yes
C13 Fe1 C17 41.42(12) yes
C13 Fe1 C18 107.66(13) yes
C13 Fe1 C19 125.37(13) yes
C13 Fe1 C20 162.50(13) yes
C13 Fe1 C21 155.59(14) yes
C13 Fe1 C22 120.37(14) yes
C14 Fe1 C15 40.67(13) yes
C14 Fe1 C16 68.38(12) yes
C14 Fe1 C17 69.22(12) yes
C14 Fe1 C18 121.68(13) yes
C14 Fe1 C19 108.13(13) yes
C14 Fe1 C20 125.02(14) yes
C14 Fe1 C21 161.24(15) yes
C14 Fe1 C22 156.58(14) yes
C15 Fe1 C16 40.25(12) yes
C15 Fe1 C17 68.26(13) yes
C15 Fe1 C18 157.00(13) yes
C15 Fe1 C19 121.61(13) yes
C15 Fe1 C20 107.84(14) yes
C15 Fe1 C21 124.15(14) yes
C15 Fe1 C22 161.11(13) yes
C16 Fe1 C17 40.35(13) yes
C16 Fe1 C18 161.57(13) yes
C16 Fe1 C19 156.01(14) yes
C16 Fe1 C20 120.63(13) yes
C16 Fe1 C21 106.84(13) yes
C16 Fe1 C22 124.43(13) yes
C17 Fe1 C18 125.12(13) yes
C17 Fe1 C19 162.70(13) yes
C17 Fe1 C20 154.89(13) yes
C17 Fe1 C21 119.68(14) yes
C17 Fe1 C22 106.87(13) yes
C18 Fe1 C19 40.64(14) yes
C18 Fe1 C20 68.23(14) yes
C18 Fe1 C21 68.55(14) yes
C18 Fe1 C22 40.54(13) yes
C19 Fe1 C20 40.55(14) yes
C19 Fe1 C21 68.42(14) yes
C19 Fe1 C22 68.37(13) yes
C20 Fe1 C21 40.49(14) yes
C20 Fe1 C22 68.35(15) yes
C21 Fe1 C22 41.01(15) yes
C1 P1 C13 106.85(14) yes
C1 P1 B1 109.67(15) yes
C13 P1 B1 113.67(16) yes
C9 P9 C23 107.66(16) yes
C9 P9 C26 103.72(15) yes
C9 P9 B9 113.61(17) yes
C23 P9 C26 106.43(17) yes
C23 P9 B9 105.03(18) yes
C26 P9 B9 119.74(18) yes
P1 C1 C2 113.3(2) yes
P1 C1 C10 126.0(2) yes
C2 C1 C10 119.2(3) yes
C1 C2 C3 124.2(3) yes
C2 C3 C4 117.9(3) yes
C3 C4 C5 119.2(3) yes
C3 C4 C11 131.7(3) yes
C5 C4 C11 109.1(3) yes
C4 C5 C6 110.8(3) yes
C4 C5 C10 124.4(3) yes
C6 C5 C10 124.8(3) yes
C5 C6 C7 118.6(3) yes
C5 C6 C12 109.9(3) yes
C7 C6 C12 131.5(3) yes
C6 C7 C8 118.5(3) yes
C7 C8 C9 124.7(3) yes
P9 C9 C8 116.8(2) yes
P9 C9 C10 124.7(2) yes
C8 C9 C10 118.0(3) yes
C1 C10 C5 114.5(3) yes
C1 C10 C9 130.6(3) yes
C5 C10 C9 114.9(3) yes
C4 C11 C12 105.4(3) yes
C6 C12 C11 104.6(3) yes
Fe1 C13 P1 121.89(16) yes
Fe1 C13 C14 69.71(18) yes
Fe1 C13 C17 70.02(17) yes
P1 C13 C14 126.5(2) yes
P1 C13 C17 125.8(2) yes
C14 C13 C17 107.4(3) yes
Fe1 C14 C13 68.88(17) yes
Fe1 C14 C15 70.75(18) yes
C13 C14 C15 107.9(3) yes
Fe1 C15 C14 68.57(18) yes
Fe1 C15 C16 69.87(18) yes
C14 C15 C16 108.1(3) yes
Fe1 C16 C15 69.88(18) yes
Fe1 C16 C17 69.05(18) yes
C15 C16 C17 108.7(3) yes
Fe1 C17 C13 68.56(17) yes
Fe1 C17 C16 70.60(18) yes
C13 C17 C16 107.9(3) yes
Fe1 C18 C19 69.69(19) yes
Fe1 C18 C22 69.24(19) yes
C19 C18 C22 107.9(3) yes
Fe1 C19 C18 69.67(19) yes
Fe1 C19 C20 69.67(19) yes
C18 C19 C20 107.8(3) yes
Fe1 C20 C19 69.78(19) yes
Fe1 C20 C21 69.0(2) yes
C19 C20 C21 108.2(3) yes
Fe1 C21 C20 70.5(2) yes
Fe1 C21 C22 69.8(2) yes
C20 C21 C22 108.0(3) yes
Fe1 C22 C18 70.23(19) yes
Fe1 C22 C21 69.2(2) yes
C18 C22 C21 108.0(3) yes
P9 C23 C24 114.3(3) yes
P9 C23 C25 108.6(3) yes
C24 C23 C25 110.4(3) yes
P9 C26 C27 114.5(3) yes
P9 C26 C28 111.9(3) yes
C27 C26 C28 112.1(3) yes
C1 P1 H1 105(2) no
C13 P1 H1 104(2) no
B1 P1 H1 117.1(18) no
C1 C2 H2 117.906 no
C3 C2 H2 117.904 no
C2 C3 H3 121.049 no
C4 C3 H3 121.047 no
C6 C7 H7 120.734 no
C8 C7 H7 120.736 no
C7 C8 H8 117.638 no
C9 C8 H8 117.636 no
C4 C11 H11A 110.660 no
C4 C11 H11B 110.665 no
C12 C11 H11A 110.660 no
C12 C11 H11B 110.661 no
H11A C11 H11B 108.766 no
C6 C12 H12A 110.831 no
C6 C12 H12B 110.820 no
C11 C12 H12A 110.829 no
C11 C12 H12B 110.823 no
H12A C12 H12B 108.885 no
Fe1 C14 H14 125.896 no
C13 C14 H14 126.051 no
C15 C14 H14 126.047 no
Fe1 C15 H15 127.188 no
C14 C15 H15 125.938 no
C16 C15 H15 125.938 no
Fe1 C16 H16 126.978 no
C15 C16 H16 125.664 no
C17 C16 H16 125.684 no
Fe1 C17 H17 126.344 no
C13 C17 H17 126.058 no
C16 C17 H17 126.068 no
Fe1 C18 H18 126.616 no
C19 C18 H18 126.026 no
C22 C18 H18 126.033 no
Fe1 C19 H19 126.147 no
C18 C19 H19 126.081 no
C20 C19 H19 126.079 no
Fe1 C20 H20 126.854 no
C19 C20 H20 125.899 no
C21 C20 H20 125.902 no
Fe1 C21 H21 125.375 no
C20 C21 H21 125.971 no
C22 C21 H21 125.991 no
Fe1 C22 H22 126.112 no
C18 C22 H22 126.014 no
C21 C22 H22 126.013 no
P9 C23 H23 107.804 no
C24 C23 H23 107.801 no
C25 C23 H23 107.806 no
C23 C24 H24A 109.473 no
C23 C24 H24B 109.474 no
C23 C24 H24C 109.476 no
H24A C24 H24B 109.463 no
H24A C24 H24C 109.479 no
H24B C24 H24C 109.462 no
C23 C25 H25A 109.471 no
C23 C25 H25B 109.467 no
C23 C25 H25C 109.465 no
H25A C25 H25B 109.479 no
H25A C25 H25C 109.475 no
H25B C25 H25C 109.470 no
P9 C26 H26 105.848 no
C27 C26 H26 105.845 no
C28 C26 H26 105.845 no
C26 C27 H27A 109.463 no
C26 C27 H27B 109.465 no
C26 C27 H27C 109.471 no
H27A C27 H27B 109.482 no
H27A C27 H27C 109.472 no
H27B C27 H27C 109.474 no
C26 C28 H28A 109.478 no
C26 C28 H28B 109.471 no
C26 C28 H28C 109.474 no
H28A C28 H28B 109.471 no
H28A C28 H28C 109.463 no
H28B C28 H28C 109.470 no
P1 B1 H1A 109.471 no
P1 B1 H1B 109.473 no
P1 B1 H1C 109.472 no
H1A B1 H1B 109.466 no
H1A B1 H1C 109.474 no
H1B B1 H1C 109.472 no
P9 B9 H9A 109.474 no
P9 B9 H9B 109.471 no
P9 B9 H9C 109.472 no
H9A B9 H9B 109.465 no
H9A B9 H9C 109.478 no
H9B B9 H9C 109.468 no

loop_
_geom_bond_atom_site_label_1
_geom_bond_atom_site_label_2
_geom_bond_distance
_geom_bond_publ_flag
Fe1 C13 2.020(3) yes
Fe1 C14 2.031(3) yes
Fe1 C15 2.060(3) yes
Fe1 C16 2.060(3) yes
Fe1 C17 2.039(3) yes
Fe1 C18 2.053(3) yes
Fe1 C19 2.053(3) yes
Fe1 C20 2.051(3) yes
Fe1 C21 2.033(3) yes
Fe1 C22 2.040(4) yes
P1 C1 1.817(3) yes
P1 C13 1.787(3) yes
P1 B1 1.929(4) yes
P9 C9 1.842(3) yes
P9 C23 1.843(4) yes
P9 C26 1.844(4) yes
P9 B9 1.980(4) yes
C1 C2 1.391(4) yes
C1 C10 1.441(4) yes
C2 C3 1.409(4) yes
C3 C4 1.357(5) yes
C4 C5 1.426(5) yes
C4 C11 1.506(4) yes
C5 C6 1.409(4) yes
C5 C10 1.417(4) yes
C6 C7 1.367(5) yes
C6 C12 1.508(4) yes
C7 C8 1.402(4) yes
C8 C9 1.385(5) yes
C9 C10 1.459(5) yes
C11 C12 1.550(5) yes
C13 C14 1.433(5) yes
C13 C17 1.436(4) yes
C14 C15 1.422(5) yes
C15 C16 1.418(4) yes
C16 C17 1.414(5) yes
C18 C19 1.426(5) yes
C18 C22 1.418(5) yes
C19 C20 1.422(5) yes
C20 C21 1.413(5) yes
C21 C22 1.426(5) yes
C23 C24 1.533(5) yes
C23 C25 1.543(5) yes
C26 C27 1.541(5) yes
C26 C28 1.545(6) yes
P1 H1 1.201(17) no
C2 H2 0.950 no
C3 H3 0.950 no
C7 H7 0.950 no
C8 H8 0.950 no
C11 H11A 0.990 no
C11 H11B 0.990 no
C12 H12A 0.990 no
C12 H12B 0.990 no
C14 H14 0.950 no
C15 H15 0.950 no
C16 H16 0.950 no
C17 H17 0.950 no
C18 H18 0.950 no
C19 H19 0.950 no
C20 H20 0.950 no
C21 H21 0.950 no
C22 H22 0.950 no
C23 H23 1.000 no
C24 H24A 0.980 no
C24 H24B 0.980 no
C24 H24C 0.980 no
C25 H25A 0.980 no
C25 H25B 0.980 no
C25 H25C 0.980 no
C26 H26 1.000 no
C27 H27A 0.980 no
C27 H27B 0.980 no
C27 H27C 0.980 no
C28 H28A 0.980 no
C28 H28B 0.980 no
C28 H28C 0.980 no
B1 H1A 0.980 no
B1 H1B 0.980 no
B1 H1C 0.980 no
B9 H9A 0.980 no
B9 H9B 0.980 no
B9 H9C 0.980 no

loop_
_geom_contact_atom_site_label_1
_geom_contact_atom_site_label_2
_geom_contact_distance
_geom_contact_publ_flag
_geom_contact_site_symmetry_2
P1 P9 3.5210(15) no .
P1 C9 3.516(3) no .
P1 C26 3.504(4) no .
P1 B9 3.479(5) no .
P9 C1 3.485(3) no .
C1 C4 2.827(4) no .
C2 C5 2.714(5) no .
C2 C13 3.061(4) no .
C3 C6 3.600(5) no .
C3 C10 2.889(5) no .
C5 C8 2.711(5) no .
C6 C9 2.844(4) no .
C7 C10 2.872(5) no .
C8 C23 3.096(5) no .
C8 C24 3.319(5) no .
C9 C24 3.453(5) no .
C9 C28 3.448(5) no .
C14 B1 3.486(5) no .
C23 C28 3.163(5) no .
C24 B9 3.436(6) no .
C25 C26 3.336(5) no .
C25 C27 3.466(6) no .
C25 C28 3.590(6) no .
C25 B9 3.388(6) no .
C27 B9 3.575(6) no .
C2 C15 3.545(5) no 3_766
C5 C16 3.387(4) no 4_565
C6 C17 3.577(4) no 4_565
C7 C20 3.544(5) no 1_556
C10 C16 3.537(4) no 4_565
C14 C14 3.301(5) no 3_766
C15 C2 3.545(5) no 3_766
C16 C5 3.387(4) no 4_564
C16 C10 3.537(4) no 4_564
C17 C6 3.577(4) no 4_564
C20 C7 3.544(5) no 1_554
C21 C25 3.357(5) no 3_666
C25 C21 3.357(5) no 3_666
Fe1 H1 3.45(4) no .
P1 H2 2.7078 no .
P1 H9A 3.1301 no .
P1 H9C 3.3760 no .
P1 H14 3.1292 no .
P1 H17 3.1177 no .
P1 H18 3.2692 no .
P1 H26 2.8214 no .
P1 H27C 3.5066 no .
P9 H1 2.66(4) no .
P9 H8 2.7846 no .
P9 H24B 2.9510 no .
P9 H24C 3.0426 no .
P9 H25A 2.9802 no .
P9 H25B 2.7977 no .
P9 H27A 3.1309 no .
P9 H27C 2.8989 no .
P9 H28A 2.8711 no .
P9 H28C 3.0538 no .
C1 H1A 3.3037 no .
C1 H1C 3.1580 no .
C1 H3 3.3233 no .
C1 H9A 3.0364 no .
C1 H26 3.5141 no .
C2 H1A 3.5873 no .
C2 H1 3.548(19) no .
C3 H11A 2.9343 no .
C3 H11B 2.9187 no .
C4 H2 3.2173 no .
C4 H12A 3.0690 no .
C4 H12B 3.1219 no .
C5 H3 3.2711 no .
C5 H7 3.2552 no .
C5 H11A 3.0317 no .
C5 H11B 3.0667 no .
C5 H12A 3.0241 no .
C5 H12B 3.0727 no .
C6 H8 3.2244 no .
C6 H11A 3.0587 no .
C6 H11B 3.1120 no .
C7 H12A 2.9570 no .
C7 H12B 2.9156 no .
C7 H24C 3.5076 no .
C8 H23 2.8625 no .
C8 H24C 2.6792 no .
C8 H28A 2.9619 no .
C9 H1 3.24(4) no .
C9 H7 3.3136 no .
C9 H9A 3.1506 no .
C9 H23 3.0889 no .
C9 H24C 3.0849 no .
C9 H26 2.8470 no .
C9 H28A 2.9817 no .
C10 H1C 3.5745 no .
C10 H2 3.2924 no .
C10 H1 3.11(4) no .
C10 H8 3.2911 no .
C10 H9A 3.2321 no .
C10 H26 3.3964 no .
C11 H3 2.8664 no .
C12 H7 2.8690 no .
C13 H1A 3.2271 no .
C13 H1B 3.3700 no .
C13 H2 2.5281 no .
C13 H15 3.2255 no .
C13 H16 3.2205 no .
C13 H18 3.4356 no .
C14 H1A 3.2538 no .
C14 H2 2.9848 no .
C14 H16 3.2147 no .
C14 H17 3.2301 no .
C14 H19 3.4478 no .
C15 H17 3.2163 no .
C15 H20 3.4672 no .
C16 H14 3.2157 no .
C16 H21 3.3976 no .
C17 H2 3.2649 no .
C17 H1 2.99(4) no .
C17 H9A 3.3698 no .
C17 H14 3.2304 no .
C17 H15 3.2155 no .
C17 H22 3.4052 no .
C18 H1B 3.3283 no .
C18 H1 3.34(4) no .
C18 H20 3.2186 no .
C18 H27C 3.2816 no .
C18 H21 3.2171 no .
C19 H14 3.4371 no .
C19 H21 3.2139 no .
C19 H22 3.2169 no .
C20 H15 3.4760 no .
C20 H18 3.2188 no .
C20 H22 3.2142 no .
C21 H16 3.4323 no .
C21 H18 3.2182 no .
C21 H19 3.2133 no .
C22 H17 3.4082 no .
C22 H19 3.2163 no .
C22 H20 3.2152 no .
C22 H27C 3.5681 no .
C23 H8 2.5855 no .
C23 H9B 2.9215 no .
C23 H9C 3.5937 no .
C23 H27A 3.5131 no .
C23 H28A 3.1701 no .
C23 H28C 2.8506 no .
C24 H8 2.8934 no .
C24 H9B 2.9946 no .
C24 H25A 3.3524 no .
C24 H25B 2.8446 no .
C24 H25C 2.6001 no .
C25 H9B 3.1204 no .
C25 H24A 2.6511 no .
C25 H24B 2.7778 no .
C25 H24C 3.3669 no .
C25 H27A 2.8857 no .
C25 H28C 2.9948 no .
C26 H1C 3.3650 no .
C26 H1 2.75(4) no .
C26 H9C 3.2977 no .
C26 H23 3.0228 no .
C26 H25A 2.9705 no .
C26 H25B 3.5075 no .
C27 H1 3.03(3) no .
C27 H9C 3.1495 no .
C27 H18 3.2089 no .
C27 H25A 2.9189 no .
C27 H25B 3.3812 no .
C27 H28A 3.3968 no .
C27 H28B 2.7621 no .
C27 H28C 2.7451 no .
C28 H8 3.3472 no .
C28 H23 2.7331 no .
C28 H25A 3.0340 no .
C28 H27A 2.7084 no .
C28 H27B 2.7987 no .
C28 H27C 3.3954 no .
B1 H14 3.1852 no .
B1 H18 3.3942 no .
B1 H26 2.7955 no .
B9 H1 2.47(3) no .
B9 H17 3.2810 no .
B9 H24B 2.9323 no .
B9 H25B 2.8277 no .
B9 H27C 3.0535 no .
H1A H2 3.4757 no .
H1A H1 3.4356 no .
H1A H14 2.7398 no .
H1B H1 2.9347 no .
H1B H14 3.2994 no .
H1B H18 2.7157 no .
H1B H19 3.4637 no .
H1B H26 2.9354 no .
H1B H27B 3.5597 no .
H1C H1 3.0222 no .
H1C H26 2.3652 no .
H2 H3 2.3445 no .
H2 H14 3.2072 no .
H3 H11A 2.9906 no .
H3 H11B 2.9832 no .
H1 H9A 2.3779 no .
H1 H9B 3.4451 no .
H1 H9C 2.2506 no .
H1 H17 2.9267 no .
H1 H18 2.9159 no .
H1 H26 2.3662 no .
H1 H27B 3.4731 no .
H1 H27C 2.4769 no .
H1 H22 3.5357 no .
H7 H8 2.3282 no .
H7 H12A 3.0166 no .
H7 H12B 2.9670 no .
H8 H23 2.1244 no .
H8 H24A 3.4798 no .
H8 H24C 2.3368 no .
H8 H28A 2.6095 no .
H8 H28C 3.5294 no .
H9A H17 2.6680 no .
H9A H24B 3.3606 no .
H9B H24B 2.3033 no .
H9B H24C 3.5289 no .
H9B H25B 2.4719 no .
H9C H17 3.0106 no .
H9C H25B 2.9127 no .
H9C H27A 3.4354 no .
H9C H27C 2.4316 no .
H9C H22 3.0499 no .
H11A H12A 2.7857 no .
H11A H12B 2.2516 no .
H11B H12A 2.2519 no .
H11B H12B 2.7484 no .
H14 H15 2.5387 no .
H14 H19 3.3118 no .
H15 H16 2.5291 no .
H15 H20 3.3564 no .
H16 H17 2.5272 no .
H16 H21 3.2753 no .
H17 H22 3.2681 no .
H18 H19 2.5438 no .
H18 H27B 2.9865 no .
H18 H27C 2.5800 no .
H18 H22 2.5352 no .
H19 H20 2.5389 no .
H20 H21 2.5285 no .
H23 H24A 2.3950 no .
H23 H24B 2.8634 no .
H23 H24C 2.3269 no .
H23 H25A 2.2939 no .
H23 H25B 2.8629 no .
H23 H25C 2.4529 no .
H23 H28A 2.5794 no .
H23 H28C 2.3499 no .
H24A H25A 3.4813 no .
H24A H25B 3.0901 no .
H24A H25C 2.3525 no .
H24B H25B 2.7512 no .
H24B H25C 2.9121 no .
H24C H25C 3.4920 no .
H25A H27A 2.1991 no .
H25A H27C 3.3653 no .
H25A H28A 3.5875 no .
H25A H28C 2.3304 no .
H25B H27A 2.8587 no .
H25B H27C 3.3684 no .
H26 H27A 2.8467 no .
H26 H27B 2.2776 no .
H26 H27C 2.4065 no .
H26 H28A 2.3797 no .
H26 H28B 2.3082 no .
H26 H28C 2.8542 no .
H27A H28B 2.9860 no .
H27A H28C 2.5305 no .
H27B H28B 2.6459 no .
H27B H28C 3.0958 no .
H27C H22 3.1881 no .
H21 H22 2.5434 no .
Fe1 H7 3.3902 no 1_554
C1 H12A 3.0056 no 3_767
C1 H16 3.1968 no 4_565
C2 H12A 2.9386 no 3_767
C2 H12B 2.8277 no 4_564
C2 H14 3.4726 no 3_766
C2 H15 2.8119 no 3_766
C2 H16 3.4878 no 4_565
C3 H1A 3.0188 no 2_756
C3 H12A 3.0214 no 3_767
C3 H12B 2.9709 no 4_564
C3 H15 3.0454 no 3_766
C3 H16 3.5865 no 4_565
C4 H1A 3.2998 no 2_756
C4 H12A 3.0491 no 3_767
C4 H16 3.3879 no 4_565
C5 H11B 3.0489 no 3_767
C5 H12A 3.0906 no 3_767
C5 H16 2.9972 no 4_565
C6 H11B 3.1956 no 3_767
C6 H15 3.5458 no 1_556
C6 H17 3.3158 no 4_565
C7 H11B 3.3616 no 3_767
C7 H15 3.3077 no 1_556
C7 H16 3.5209 no 1_556
C7 H17 3.0667 no 4_565
C7 H20 2.9233 no 1_556
C7 H21 3.4237 no 1_556
C8 H11B 3.4428 no 3_767
C8 H17 3.0964 no 4_565
C8 H20 3.0836 no 1_556
C8 H21 3.4023 no 1_556
C9 H11B 3.3980 no 3_767
C9 H16 3.3167 no 4_565
C9 H17 3.4467 no 4_565
C10 H11B 3.1243 no 3_767
C10 H12A 3.1882 no 3_767
C10 H16 2.8432 no 4_565
C11 H1A 3.3115 no 2_756
C11 H1B 3.5900 no 2_756
C11 H1C 3.5194 no 3_767
C11 H14 3.5662 no 2_756
C12 H1A 3.4261 no 3_767
C12 H1C 3.3110 no 3_767
C12 H2 3.4934 no 4_565
C12 H15 3.2373 no 1_556
C14 H2 3.0914 no 3_766
C14 H11A 3.4722 no 2_746
C14 H14 2.9369 no 3_766
C15 H1A 3.4907 no 3_766
C15 H2 3.0501 no 3_766
C15 H3 3.5995 no 3_766
C15 H7 2.9727 no 1_554
C15 H12A 3.5550 no 1_554
C15 H14 3.2375 no 3_766
C16 H7 3.0077 no 1_554
C17 H24C 3.2881 no 4_564
C18 H28B 2.9016 no 4_554
C19 H1C 3.3792 no 4_554
C19 H28B 2.8620 no 4_554
C20 H3 3.5374 no 3_766
C20 H7 2.9366 no 1_554
C20 H8 3.3046 no 1_554
C20 H25A 3.4518 no 3_666
C20 H25B 3.5895 no 3_666
C20 H25C 3.3258 no 3_666
C21 H7 3.0924 no 1_554
C21 H8 3.2710 no 1_554
C21 H9B 3.5591 no 4_564
C21 H24B 3.4389 no 4_564
C21 H25A 2.8341 no 3_666
C21 H25B 3.3211 no 3_666
C21 H25C 3.3842 no 3_666
C21 H27A 3.2634 no 3_666
C22 H24B 3.1381 no 4_564
C22 H25A 3.3365 no 3_666
C22 H25B 3.3454 no 3_666
C22 H27A 3.0702 no 3_666
C23 H28C 3.3287 no 3_667
C24 H9B 3.5711 no 4_565
C24 H9C 3.1987 no 4_565
C24 H17 3.2344 no 4_565
C24 H27B 3.4443 no 2_656
C24 H28C 3.3678 no 3_667
C24 H22 3.1060 no 4_565
C25 H23 3.3575 no 3_667
C25 H27B 3.3464 no 2_656
C25 H28C 3.3025 no 3_667
C25 H21 3.4249 no 3_666
C27 H24B 3.4099 no 2_646
C27 H22 3.3415 no 3_666
C28 H18 3.5718 no 4_555
C28 H19 3.3603 no 4_555
C28 H24A 3.3082 no 3_667
C28 H25C 3.0989 no 3_667
B1 H3 2.9517 no 2_746
B1 H11A 3.2313 no 2_746
B1 H12A 3.2226 no 3_767
B1 H12B 3.5834 no 3_767
B1 H19 3.4083 no 4_555
B9 H24A 3.4687 no 4_564
B9 H24C 3.0503 no 4_564
B9 H21 3.3573 no 4_565
H1A C3 3.0188 no 2_746
H1A C4 3.2998 no 2_746
H1A C11 3.3115 no 2_746
H1A C12 3.4261 no 3_767
H1A C15 3.4907 no 3_766
H1A H3 2.5211 no 2_746
H1A H11A 2.6315 no 2_746
H1A H12A 2.8906 no 3_767
H1A H12B 3.0870 no 3_767
H1A H15 3.0551 no 3_766
H1B C11 3.5900 no 2_746
H1B H3 3.0073 no 2_746
H1B H11A 2.9552 no 2_746
H1B H11B 3.5330 no 2_746
H1B H19 3.4252 no 4_555
H1B H20 3.3623 no 4_555
H1C C11 3.5194 no 3_767
H1C C12 3.3110 no 3_767
H1C C19 3.3792 no 4_555
H1C H3 2.8425 no 2_746
H1C H11A 3.5359 no 3_767
H1C H11B 3.1730 no 3_767
H1C H12A 2.8892 no 3_767
H1C H12B 3.1708 no 3_767
H1C H19 2.5790 no 4_555
H2 C12 3.4934 no 4_564
H2 C14 3.0914 no 3_766
H2 C15 3.0501 no 3_766
H2 H11A 3.4482 no 4_564
H2 H12A 3.4253 no 3_767
H2 H12B 2.5772 no 4_564
H2 H14 2.6096 no 3_766
H2 H15 2.5191 no 3_766
H3 C15 3.5995 no 3_766
H3 C20 3.5374 no 3_766
H3 B1 2.9517 no 2_756
H3 H1A 2.5211 no 2_756
H3 H1B 3.0073 no 2_756
H3 H1C 2.8425 no 2_756
H3 H12A 3.5762 no 3_767
H3 H12B 2.8242 no 4_564
H3 H15 2.9937 no 3_766
H3 H19 3.3732 no 3_766
H3 H20 2.9640 no 3_766
H7 Fe1 3.3902 no 1_556
H7 C15 2.9727 no 1_556
H7 C16 3.0077 no 1_556
H7 C20 2.9366 no 1_556
H7 C21 3.0924 no 1_556
H7 H9A 3.3255 no 4_565
H7 H15 2.6093 no 1_556
H7 H16 2.6745 no 1_556
H7 H17 3.4173 no 4_565
H7 H20 2.5051 no 1_556
H7 H21 2.8139 no 1_556
H8 C20 3.3046 no 1_556
H8 C21 3.2710 no 1_556
H8 H17 3.4323 no 4_565
H8 H20 2.7950 no 1_556
H8 H25A 3.5876 no 3_667
H8 H21 2.7266 no 1_556
H9A H7 3.3255 no 4_564
H9A H16 2.8967 no 4_565
H9A H24C 2.9275 no 4_564
H9A H21 3.1080 no 4_565
H9B C21 3.5591 no 4_565
H9B C24 3.5711 no 4_564
H9B H24A 3.1983 no 4_564
H9B H24C 3.0257 no 4_564
H9B H27A 3.4774 no 2_656
H9B H21 2.7165 no 4_565
H9C C24 3.1987 no 4_564
H9C H24A 2.9457 no 4_564
H9C H24B 3.5058 no 4_564
H9C H24C 2.6863 no 4_564
H11A C14 3.4722 no 2_756
H11A B1 3.2313 no 2_756
H11A H1A 2.6315 no 2_756
H11A H1B 2.9552 no 2_756
H11A H1C 3.5359 no 3_767
H11A H2 3.4482 no 4_565
H11A H14 2.6049 no 2_756
H11A H19 3.1766 no 2_756
H11B C5 3.0489 no 3_767
H11B C6 3.1956 no 3_767
H11B C7 3.3616 no 3_767
H11B C8 3.4428 no 3_767
H11B C9 3.3980 no 3_767
H11B C10 3.1243 no 3_767
H11B H1B 3.5330 no 2_756
H11B H1C 3.1730 no 3_767
H11B H19 3.5271 no 2_756
H12A C1 3.0056 no 3_767
H12A C2 2.9386 no 3_767
H12A C3 3.0214 no 3_767
H12A C4 3.0491 no 3_767
H12A C5 3.0906 no 3_767
H12A C10 3.1882 no 3_767
H12A C15 3.5550 no 1_556
H12A B1 3.2226 no 3_767
H12A H1A 2.8906 no 3_767
H12A H1C 2.8892 no 3_767
H12A H2 3.4253 no 3_767
H12A H3 3.5762 no 3_767
H12A H15 2.6573 no 1_556
H12B C2 2.8277 no 4_565
H12B C3 2.9709 no 4_565
H12B B1 3.5834 no 3_767
H12B H1A 3.0870 no 3_767
H12B H1C 3.1708 no 3_767
H12B H2 2.5772 no 4_565
H12B H3 2.8242 no 4_565
H12B H15 3.2164 no 1_556
H12B H16 3.5931 no 1_556
H14 C2 3.4726 no 3_766
H14 C11 3.5662 no 2_746
H14 C14 2.9369 no 3_766
H14 C15 3.2375 no 3_766
H14 H2 2.6096 no 3_766
H14 H11A 2.6049 no 2_746
H14 H14 2.8563 no 3_766
H14 H15 3.3839 no 3_766
H15 C2 2.8119 no 3_766
H15 C3 3.0454 no 3_766
H15 C6 3.5458 no 1_554
H15 C7 3.3077 no 1_554
H15 C12 3.2373 no 1_554
H15 H1A 3.0551 no 3_766
H15 H2 2.5191 no 3_766
H15 H3 2.9937 no 3_766
H15 H7 2.6093 no 1_554
H15 H12A 2.6573 no 1_554
H15 H12B 3.2164 no 1_554
H15 H14 3.3839 no 3_766
H16 C1 3.1968 no 4_564
H16 C2 3.4878 no 4_564
H16 C3 3.5865 no 4_564
H16 C4 3.3879 no 4_564
H16 C5 2.9972 no 4_564
H16 C7 3.5209 no 1_554
H16 C9 3.3167 no 4_564
H16 C10 2.8432 no 4_564
H16 H7 2.6745 no 1_554
H16 H9A 2.8967 no 4_564
H16 H12B 3.5931 no 1_554
H17 C6 3.3158 no 4_564
H17 C7 3.0667 no 4_564
H17 C8 3.0964 no 4_564
H17 C9 3.4467 no 4_564
H17 C24 3.2344 no 4_564
H17 H7 3.4173 no 4_564
H17 H8 3.4323 no 4_564
H17 H24B 3.2078 no 4_564
H17 H24C 2.4327 no 4_564
H18 C28 3.5718 no 4_554
H18 H28A 3.5456 no 4_554
H18 H28B 2.7751 no 4_554
H19 C28 3.3603 no 4_554
H19 B1 3.4083 no 4_554
H19 H1B 3.4252 no 4_554
H19 H1C 2.5790 no 4_554
H19 H3 3.3732 no 3_766
H19 H11A 3.1766 no 2_746
H19 H11B 3.5271 no 2_746
H19 H26 3.0452 no 4_554
H19 H28A 3.3842 no 4_554
H19 H28B 2.7077 no 4_554
H20 C7 2.9233 no 1_554
H20 C8 3.0836 no 1_554
H20 H1B 3.3623 no 4_554
H20 H3 2.9640 no 3_766
H20 H7 2.5051 no 1_554
H20 H8 2.7950 no 1_554
H20 H25C 3.3863 no 3_666
H20 H28A 3.4218 no 1_554
H23 C25 3.3575 no 3_667
H23 H23 3.0956 no 3_667
H23 H25A 2.9019 no 3_667
H23 H25C 3.1268 no 3_667
H23 H28C 2.8878 no 3_667
H24A C28 3.3082 no 3_667
H24A B9 3.4687 no 4_565
H24A H9B 3.1983 no 4_565
H24A H9C 2.9457 no 4_565
H24A H27B 3.0701 no 2_656
H24A H28B 3.1691 no 3_667
H24A H28C 2.6715 no 3_667
H24A H22 3.1966 no 4_565
H24B C21 3.4389 no 4_565
H24B C22 3.1381 no 4_565
H24B C27 3.4099 no 2_656
H24B H9C 3.5058 no 4_565
H24B H17 3.2078 no 4_565
H24B H27A 2.9624 no 2_656
H24B H27B 3.0241 no 2_656
H24B H21 3.1050 no 4_565
H24B H22 2.4754 no 4_565
H24C C17 3.2881 no 4_565
H24C B9 3.0503 no 4_565
H24C H9A 2.9275 no 4_565
H24C H9B 3.0257 no 4_565
H24C H9C 2.6863 no 4_565
H24C H17 2.4327 no 4_565
H24C H22 3.1775 no 4_565
H25A C20 3.4518 no 3_666
H25A C21 2.8341 no 3_666
H25A C22 3.3365 no 3_666
H25A H8 3.5876 no 3_667
H25A H23 2.9019 no 3_667
H25A H28C 3.5399 no 3_667
H25A H21 2.6931 no 3_666
H25A H22 3.5692 no 3_666
H25B C20 3.5895 no 3_666
H25B C21 3.3211 no 3_666
H25B C22 3.3454 no 3_666
H25B H27B 3.0351 no 2_656
H25B H28B 3.4195 no 2_656
H25C C20 3.3258 no 3_666
H25C C21 3.3842 no 3_666
H25C C28 3.0989 no 3_667
H25C H20 3.3863 no 3_666
H25C H23 3.1268 no 3_667
H25C H27B 2.8401 no 2_656
H25C H28A 2.7710 no 3_667
H25C H28B 3.4198 no 3_667
H25C H28C 2.6606 no 3_667
H25C H21 3.5001 no 3_666
H26 H19 3.0452 no 4_555
H27A C21 3.2634 no 3_666
H27A C22 3.0702 no 3_666
H27A H9B 3.4774 no 2_646
H27A H24B 2.9624 no 2_646
H27A H21 3.0537 no 3_666
H27A H22 2.6669 no 3_666
H27B C24 3.4443 no 2_646
H27B C25 3.3464 no 2_646
H27B H24A 3.0701 no 2_646
H27B H24B 3.0241 no 2_646
H27B H25B 3.0351 no 2_646
H27B H25C 2.8401 no 2_646
H27C H22 3.2760 no 3_666
H28A H18 3.5456 no 4_555
H28A H19 3.3842 no 4_555
H28A H20 3.4218 no 1_556
H28A H25C 2.7710 no 3_667
H28B C18 2.9016 no 4_555
H28B C19 2.8620 no 4_555
H28B H18 2.7751 no 4_555
H28B H19 2.7077 no 4_555
H28B H24A 3.1691 no 3_667
H28B H25B 3.4195 no 2_646
H28B H25C 3.4198 no 3_667
H28C C23 3.3287 no 3_667
H28C C24 3.3678 no 3_667
H28C C25 3.3025 no 3_667
H28C H23 2.8878 no 3_667
H28C H24A 2.6715 no 3_667
H28C H25A 3.5399 no 3_667
H28C H25C 2.6606 no 3_667
H21 C7 3.4237 no 1_554
H21 C8 3.4023 no 1_554
H21 C25 3.4249 no 3_666
H21 B9 3.3573 no 4_564
H21 H7 2.8139 no 1_554
H21 H8 2.7266 no 1_554
H21 H9A 3.1080 no 4_564
H21 H9B 2.7165 no 4_564
H21 H24B 3.1050 no 4_564
H21 H25A 2.6931 no 3_666
H21 H25C 3.5001 no 3_666
H21 H27A 3.0537 no 3_666
H22 C24 3.1060 no 4_564
H22 C27 3.3415 no 3_666
H22 H24A 3.1966 no 4_564
H22 H24B 2.4754 no 4_564
H22 H24C 3.1775 no 4_564
H22 H25A 3.5692 no 3_666
H22 H27A 2.6669 no 3_666
H22 H27C 3.2760 no 3_666

loop_
_geom_torsion_atom_site_label_1
_geom_torsion_atom_site_label_2
_geom_torsion_atom_site_label_3
_geom_torsion_atom_site_label_4
_geom_torsion
_geom_torsion_publ_flag
C13 Fe1 C14 C13 0.00(13) no
C13 Fe1 C14 C15 -118.9(2) no
C14 Fe1 C13 P1 -121.2(3) no
C14 Fe1 C13 C14 0.00(13) no
C14 Fe1 C13 C17 118.3(2) no
C13 Fe1 C15 C14 38.36(12) no
C13 Fe1 C15 C16 -81.63(14) no
C15 Fe1 C13 P1 -158.9(2) no
C15 Fe1 C13 C14 -37.69(12) no
C15 Fe1 C13 C17 80.64(14) no
C13 Fe1 C16 C15 82.04(14) no
C13 Fe1 C16 C17 -38.29(12) no
C16 Fe1 C13 P1 157.8(2) no
C16 Fe1 C13 C14 -81.00(14) no
C16 Fe1 C13 C17 37.33(12) no
C13 Fe1 C17 C13 0.00(13) no
C13 Fe1 C17 C16 119.2(2) no
C17 Fe1 C13 P1 120.5(3) no
C17 Fe1 C13 C14 -118.3(2) no
C17 Fe1 C13 C17 0.00(14) no
C13 Fe1 C18 C19 -124.18(13) no
C13 Fe1 C18 C22 116.37(14) no
C18 Fe1 C13 P1 -3.0(2) no
C18 Fe1 C13 C14 118.18(13) no
C18 Fe1 C13 C17 -123.49(13) no
C13 Fe1 C19 C18 75.17(18) no
C13 Fe1 C19 C20 -165.77(12) no
C19 Fe1 C13 P1 -44.3(2) no
C19 Fe1 C13 C14 76.83(18) no
C19 Fe1 C13 C17 -164.84(13) no
C13 Fe1 C21 C20 -166.7(2) no
C13 Fe1 C21 C22 -48.0(4) no
C21 Fe1 C13 P1 73.9(4) no
C21 Fe1 C13 C14 -165.0(3) no
C21 Fe1 C13 C17 -46.6(4) no
C13 Fe1 C22 C18 -81.70(17) no
C13 Fe1 C22 C21 159.15(12) no
C22 Fe1 C13 P1 39.5(2) no
C22 Fe1 C13 C14 160.63(12) no
C22 Fe1 C13 C17 -81.04(16) no
C14 Fe1 C15 C14 0.00(14) no
C14 Fe1 C15 C16 -120.0(2) no
C15 Fe1 C14 C13 118.9(2) no
C15 Fe1 C14 C15 0.00(14) no
C14 Fe1 C16 C15 37.39(13) no
C14 Fe1 C16 C17 -82.94(14) no
C16 Fe1 C14 C13 81.93(14) no
C16 Fe1 C14 C15 -37.02(12) no
C14 Fe1 C17 C13 -38.52(13) no
C14 Fe1 C17 C16 80.68(15) no
C17 Fe1 C14 C13 38.52(12) no
C17 Fe1 C14 C15 -80.42(14) no
C14 Fe1 C18 C19 -80.93(17) no
C14 Fe1 C18 C22 159.62(13) no
C18 Fe1 C14 C13 -80.75(16) no
C18 Fe1 C14 C15 160.31(13) no
C14 Fe1 C19 C18 117.84(14) no
C14 Fe1 C19 C20 -123.10(14) no
C19 Fe1 C14 C13 -123.34(14) no
C19 Fe1 C14 C15 117.72(14) no
C14 Fe1 C20 C19 76.44(19) no
C14 Fe1 C20 C21 -163.73(12) no
C20 Fe1 C14 C13 -165.02(13) no
C20 Fe1 C14 C15 76.03(18) no
C14 Fe1 C22 C18 -48.2(4) no
C14 Fe1 C22 C21 -167.3(3) no
C22 Fe1 C14 C13 -46.0(4) no
C22 Fe1 C14 C15 -165.0(3) no
C15 Fe1 C16 C15 0.00(14) no
C15 Fe1 C16 C17 -120.3(2) no
C16 Fe1 C15 C14 120.0(2) no
C16 Fe1 C15 C16 -0.00(13) no
C15 Fe1 C17 C13 -82.30(14) no
C15 Fe1 C17 C16 36.90(12) no
C17 Fe1 C15 C14 83.00(14) no
C17 Fe1 C15 C16 -36.98(12) no
C15 Fe1 C18 C19 -46.7(4) no
C15 Fe1 C18 C22 -166.2(3) no
C18 Fe1 C15 C14 -47.2(4) no
C18 Fe1 C15 C16 -167.2(3) no
C15 Fe1 C19 C18 160.48(12) no
C15 Fe1 C19 C20 -80.46(17) no
C19 Fe1 C15 C14 -81.05(17) no
C19 Fe1 C15 C16 158.97(13) no
C15 Fe1 C20 C19 118.08(14) no
C15 Fe1 C20 C21 -122.09(14) no
C20 Fe1 C15 C14 -123.39(14) no
C20 Fe1 C15 C16 116.62(14) no
C15 Fe1 C21 C20 77.04(19) no
C15 Fe1 C21 C22 -164.21(12) no
C21 Fe1 C15 C14 -165.06(14) no
C21 Fe1 C15 C16 74.96(18) no
C16 Fe1 C17 C13 -119.2(2) no
C16 Fe1 C17 C16 0.00(13) no
C17 Fe1 C16 C15 120.3(2) no
C17 Fe1 C16 C17 0.00(13) no
C16 Fe1 C19 C18 -164.7(2) no
C16 Fe1 C19 C20 -45.7(4) no
C19 Fe1 C16 C15 -48.8(3) no
C19 Fe1 C16 C17 -169.1(2) no
C16 Fe1 C20 C19 160.25(12) no
C16 Fe1 C20 C21 -79.92(18) no
C20 Fe1 C16 C15 -81.48(16) no
C20 Fe1 C16 C17 158.19(13) no
C16 Fe1 C21 C20 117.73(15) no
C16 Fe1 C21 C22 -123.52(14) no
C21 Fe1 C16 C15 -123.39(14) no
C21 Fe1 C16 C17 116.28(15) no
C16 Fe1 C22 C18 -165.51(12) no
C16 Fe1 C22 C21 75.34(18) no
C22 Fe1 C16 C15 -164.94(14) no
C22 Fe1 C16 C17 74.73(18) no
C17 Fe1 C18 C19 -166.60(12) no
C17 Fe1 C18 C22 73.96(18) no
C18 Fe1 C17 C13 76.31(17) no
C18 Fe1 C17 C16 -164.49(12) no
C17 Fe1 C20 C19 -165.2(2) no
C17 Fe1 C20 C21 -45.4(4) no
C20 Fe1 C17 C13 -168.1(3) no
C20 Fe1 C17 C16 -48.9(4) no
C17 Fe1 C21 C20 159.66(13) no
C17 Fe1 C21 C22 -81.59(18) no
C21 Fe1 C17 C13 159.77(14) no
C21 Fe1 C17 C16 -81.03(18) no
C17 Fe1 C22 C18 -124.77(14) no
C17 Fe1 C22 C21 116.08(14) no
C22 Fe1 C17 C13 117.06(14) no
C22 Fe1 C17 C16 -123.74(14) no
C18 Fe1 C19 C18 0.00(14) no
C18 Fe1 C19 C20 119.1(2) no
C19 Fe1 C18 C19 0.00(14) no
C19 Fe1 C18 C22 -119.4(2) no
C18 Fe1 C20 C19 -37.81(13) no
C18 Fe1 C20 C21 82.03(15) no
C20 Fe1 C18 C19 37.73(13) no
C20 Fe1 C18 C22 -81.71(15) no
C18 Fe1 C21 C20 -81.17(16) no
C18 Fe1 C21 C22 37.58(14) no
C21 Fe1 C18 C19 81.44(16) no
C21 Fe1 C18 C22 -38.01(14) no
C18 Fe1 C22 C18 0.00(15) no
C18 Fe1 C22 C21 -119.1(2) no
C22 Fe1 C18 C19 119.4(3) no
C22 Fe1 C18 C22 -0.00(16) no
C19 Fe1 C20 C19 0.00(15) no
C19 Fe1 C20 C21 119.8(3) no
C20 Fe1 C19 C18 -119.1(2) no
C20 Fe1 C19 C20 -0.00(15) no
C19 Fe1 C21 C20 -37.34(14) no
C19 Fe1 C21 C22 81.41(16) no
C21 Fe1 C19 C18 -81.78(16) no
C21 Fe1 C19 C20 37.28(14) no
C19 Fe1 C22 C18 37.60(14) no
C19 Fe1 C22 C21 -81.55(15) no
C22 Fe1 C19 C18 -37.51(14) no
C22 Fe1 C19 C20 81.55(16) no
C20 Fe1 C21 C20 -0.00(15) no
C20 Fe1 C21 C22 118.7(3) no
C21 Fe1 C20 C19 -119.8(3) no
C21 Fe1 C20 C21 0.00(16) no
C20 Fe1 C22 C18 81.38(16) no
C20 Fe1 C22 C21 -37.77(13) no
C22 Fe1 C20 C19 -81.59(16) no
C22 Fe1 C20 C21 38.24(14) no
C21 Fe1 C22 C18 119.1(3) no
C21 Fe1 C22 C21 0.00(16) no
C22 Fe1 C21 C20 -118.7(2) no
C22 Fe1 C21 C22 0.00(14) no
C1 P1 C13 Fe1 -164.92(17) no
C1 P1 C13 C14 107.8(2) no
C1 P1 C13 C17 -77.6(2) no
C13 P1 C1 C2 -36.4(2) no
C13 P1 C1 C10 157.7(2) no
B1 P1 C1 C2 87.2(2) no
B1 P1 C1 C10 -78.7(3) no
B1 P1 C13 Fe1 74.0(2) no
B1 P1 C13 C14 -13.3(3) no
B1 P1 C13 C17 161.3(2) no
C9 P9 C23 C24 62.0(2) no
C9 P9 C23 C25 -174.32(18) no
C23 P9 C9 C8 15.4(3) no
C23 P9 C9 C10 -156.3(2) no
C9 P9 C26 C27 -158.5(2) no
C9 P9 C26 C28 72.6(2) no
C26 P9 C9 C8 -97.2(2) no
C26 P9 C9 C10 91.2(3) no
B9 P9 C9 C8 131.2(2) no
B9 P9 C9 C10 -40.4(3) no
C23 P9 C26 C27 88.1(3) no
C23 P9 C26 C28 -40.9(2) no
C26 P9 C23 C24 172.7(2) no
C26 P9 C23 C25 -63.6(2) no
B9 P9 C23 C24 -59.4(3) no
B9 P9 C23 C25 64.3(2) no
B9 P9 C26 C27 -30.6(3) no
B9 P9 C26 C28 -159.5(2) no
P1 C1 C2 C3 -163.36(19) no
P1 C1 C10 C5 157.01(19) no
P1 C1 C10 C9 -23.9(4) no
C2 C1 C10 C5 -8.1(4) no
C2 C1 C10 C9 170.9(3) no
C10 C1 C2 C3 3.6(4) no
C1 C2 C3 C4 2.9(4) no
C2 C3 C4 C5 -4.1(4) no
C2 C3 C4 C11 177.2(3) no
C3 C4 C5 C6 -179.3(2) no
C3 C4 C5 C10 -1.1(4) no
C3 C4 C11 C12 -178.4(3) no
C5 C4 C11 C12 2.8(3) no
C11 C4 C5 C6 -0.4(3) no
C11 C4 C5 C10 177.9(2) no
C4 C5 C6 C7 177.4(2) no
C4 C5 C6 C12 -2.4(3) no
C4 C5 C10 C1 7.2(4) no
C4 C5 C10 C9 -172.0(2) no
C6 C5 C10 C1 -174.8(2) no
C6 C5 C10 C9 6.0(4) no
C10 C5 C6 C7 -0.8(4) no
C10 C5 C6 C12 179.4(2) no
C5 C6 C7 C8 -3.3(4) no
C5 C6 C12 C11 4.0(3) no
C7 C6 C12 C11 -175.8(3) no
C12 C6 C7 C8 176.5(3) no
C6 C7 C8 C9 1.8(5) no
C7 C8 C9 P9 -168.6(3) no
C7 C8 C9 C10 3.6(5) no
P9 C9 C10 C1 -14.5(4) no
P9 C9 C10 C5 164.50(19) no
C8 C9 C10 C1 173.9(3) no
C8 C9 C10 C5 -7.1(4) no
C4 C11 C12 C6 -4.0(3) no
Fe1 C13 C14 Fe1 0.000(12) no
Fe1 C13 C14 C15 60.25(17) no
Fe1 C13 C17 Fe1 -0.000(17) no
Fe1 C13 C17 C16 -59.90(17) no
P1 C13 C14 Fe1 115.3(2) no
P1 C13 C14 C15 175.54(19) no
P1 C13 C17 Fe1 -115.5(2) no
P1 C13 C17 C16 -175.42(18) no
C14 C13 C17 Fe1 59.9(2) no
C14 C13 C17 C16 0.0(3) no
C17 C13 C14 Fe1 -60.1(2) no
C17 C13 C14 C15 0.1(3) no
Fe1 C14 C15 Fe1 0.000(12) no
Fe1 C14 C15 C16 58.84(17) no
C13 C14 C15 Fe1 -59.1(2) no
C13 C14 C15 C16 -0.2(3) no
Fe1 C15 C16 Fe1 0.000(11) no
Fe1 C15 C16 C17 58.29(17) no
C14 C15 C16 Fe1 -58.0(2) no
C14 C15 C16 C17 0.3(3) no
Fe1 C16 C17 Fe1 -0.000(15) no
Fe1 C16 C17 C13 58.62(17) no
C15 C16 C17 Fe1 -58.8(2) no
C15 C16 C17 C13 -0.2(3) no
Fe1 C18 C19 Fe1 0.000(17) no
Fe1 C18 C19 C20 -59.44(18) no
Fe1 C18 C22 Fe1 -0.000(13) no
Fe1 C18 C22 C21 59.15(19) no
C19 C18 C22 Fe1 -59.1(2) no
C19 C18 C22 C21 0.0(3) no
C22 C18 C19 Fe1 58.9(2) no
C22 C18 C19 C20 -0.6(3) no
Fe1 C19 C20 Fe1 0.000(15) no
Fe1 C19 C20 C21 -58.51(19) no
C18 C19 C20 Fe1 59.4(2) no
C18 C19 C20 C21 0.9(3) no
Fe1 C20 C21 Fe1 0.000(16) no
Fe1 C20 C21 C22 -59.90(19) no
C19 C20 C21 Fe1 59.0(2) no
C19 C20 C21 C22 -0.9(4) no
Fe1 C21 C22 Fe1 -0.000(12) no
Fe1 C21 C22 C18 -59.77(19) no
C20 C21 C22 Fe1 60.3(2) no
C20 C21 C22 C18 0.6(4) no
